data_1507468
loop_
_publ_author_name
'Fal\'abu, Dezs\"o'
'Shivanyuk, Alexander'
'Nissinen, Maija'
'Rissanen, Kari'

_publ_contact_author
;
Kari Rissanen
;
_publ_section_title
;
 Complexation of Small Molecules by Open-Ended Resorcarene Hosts
;
_journal_issue 18
_journal_name_full 'Organic Letters'
_journal_page_first 3019
_journal_paper_doi 10.1021/ol026142a
_journal_volume 4
_journal_year 2002
_chemical_formula_sum 'C64 H89 Cl6 N5 O8'
_chemical_formula_weight 1269.10
_chemical_name_systematic
;
 ?
;
_space_group_IT_number 20
_symmetry_cell_setting orthorhombic
_symmetry_space_group_name_Hall 'C 2c 2'
_symmetry_space_group_name_H-M 'C 2 2 21'
_atom_sites_solution_hydrogens geom
_atom_sites_solution_primary direct
_atom_sites_solution_secondary difmap
_audit_creation_method SHELXL-97
_cell_angle_alpha 90.00
_cell_angle_beta 90.00
_cell_angle_gamma 90.00
_cell_formula_units_Z 4
_cell_length_a 12.621(4)
_cell_length_b 22.358(4)
_cell_length_c 23.335(7)
_cell_measurement_reflns_used 25
_cell_measurement_temperature 173(2)
_cell_measurement_theta_max 12
_cell_measurement_theta_min 8
_cell_volume 6585(3)
_computing_structure_refinement 'SHELXL-97 (Sheldrick, 1997)'
_computing_structure_solution 'SHELXS-97 (Sheldrick, 1997)'
_diffrn_ambient_temperature 173(1)
_diffrn_measured_fraction_theta_full 0.998
_diffrn_measured_fraction_theta_max 0.998
_diffrn_measurement_device_type 'Enraf Nonius CAD4'
_diffrn_radiation_monochromator graphite
_diffrn_radiation_source 'fine-focus sealed tube'
_diffrn_radiation_type MoK\a
_diffrn_radiation_wavelength 0.71073
_diffrn_reflns_av_R_equivalents 0.0079
_diffrn_reflns_av_sigmaI/netI 0.0883
_diffrn_reflns_limit_h_max 14
_diffrn_reflns_limit_h_min 0
_diffrn_reflns_limit_k_max 26
_diffrn_reflns_limit_k_min 0
_diffrn_reflns_limit_l_max 27
_diffrn_reflns_limit_l_min -1
_diffrn_reflns_number 3349
_diffrn_reflns_theta_full 24.97
_diffrn_reflns_theta_max 24.97
_diffrn_reflns_theta_min 2.02
_exptl_absorpt_coefficient_mu 0.317
_exptl_absorpt_correction_T_max 92.4
_exptl_absorpt_correction_T_min 85.2
_exptl_absorpt_correction_type psi-scan
_exptl_crystal_colour colourless
_exptl_crystal_density_diffrn 1.280
_exptl_crystal_density_method 'not measured'
_exptl_crystal_description Block
_exptl_crystal_F_000 2696
_exptl_crystal_size_max 0.50
_exptl_crystal_size_mid 0.30
_exptl_crystal_size_min 0.25
_refine_diff_density_max 0.560
_refine_diff_density_min -0.593
_refine_diff_density_rms 0.064
_refine_ls_abs_structure_details 'Flack H D (1983), Acta Cryst. A39, 876-881'
_refine_ls_abs_structure_Flack -0.28(18)
_refine_ls_extinction_coef 0.0003(3)
_refine_ls_extinction_expression Fc^*^=kFc[1+0.001xFc^2^\l^3^/sin(2\q)]^-1/4^
_refine_ls_extinction_method SHELXL
_refine_ls_goodness_of_fit_ref 1.052
_refine_ls_hydrogen_treatment mixed
_refine_ls_matrix_type full
_refine_ls_number_parameters 393
_refine_ls_number_reflns 3329
_refine_ls_number_restraints 0
_refine_ls_restrained_S_all 1.052
_refine_ls_R_factor_all 0.1247
_refine_ls_R_factor_gt 0.0621
_refine_ls_shift/su_max 0.000
_refine_ls_shift/su_mean 0.000
_refine_ls_structure_factor_coef Fsqd
_refine_ls_weighting_details 'calc w=1/[\s^2^(Fo^2^)+(0.0967P)^2^+0.0000P] where P=(Fo^2^+2Fc^2^)/3'
_refine_ls_weighting_scheme calc
_refine_ls_wR_factor_gt 0.1565
_refine_ls_wR_factor_ref 0.1772
_reflns_number_gt 1933
_reflns_number_total 3329
_reflns_threshold_expression >2sigma(I)
_cod_data_source_file ol026142a_s1.cif
_cod_data_source_block dez001
_cod_original_sg_symbol_H-M C2221
_cod_database_code 1507468

loop_
_symmetry_equiv_pos_as_xyz
'x, y, z'
'x, -y, -z'
'-x, y, -z+1/2'
'-x, -y, z+1/2'
'x+1/2, y+1/2, z'
'x+1/2, -y+1/2, -z'
'-x+1/2, y+1/2, -z+1/2'
'-x+1/2, -y+1/2, z+1/2'

loop_
_atom_site_label
_atom_site_type_symbol
_atom_site_fract_x
_atom_site_fract_y
_atom_site_fract_z
_atom_site_U_iso_or_equiv
_atom_site_adp_type
_atom_site_occupancy
_atom_site_symmetry_multiplicity
_atom_site_calc_flag
_atom_site_refinement_flags
_atom_site_disorder_assembly
_atom_site_disorder_group
C1 C 0.3913(5) 1.3500(3) 0.8753(3) 0.0248(15) Uani 1 1 d . . .
Cl1 Cl 0.4790(2) 0.86986(18) 0.61244(14) 0.1186(13) Uani 1 1 d . . .
C2 C 0.3490(5) 1.3739(3) 0.8252(3) 0.0250(15) Uani 1 1 d . . .
H2 H 0.3810 1.4079 0.8102 0.030 Uiso 1 1 calc R . .
Cl2 Cl 0.3470(3) 0.88276(18) 0.51370(11) 0.1329(16) Uani 1 1 d . . .
C3 C 0.2625(5) 1.3505(3) 0.7963(3) 0.0241(15) Uani 1 1 d . . .
Cl3 Cl 0.3812(4) 0.98211(13) 0.59006(17) 0.1410(16) Uani 1 1 d . . .
C4 C 0.2182(5) 1.2975(3) 0.8181(3) 0.0267(15) Uani 1 1 d . . .
C5 C 0.2567(5) 1.2715(3) 0.8698(3) 0.0231(14) Uani 1 1 d . . .
C6 C 0.3435(5) 1.2977(3) 0.8965(3) 0.0269(16) Uani 1 1 d . . .
C7 C 0.2166(5) 1.3801(2) 0.7432(3) 0.0271(15) Uani 1 1 d . . .
H7 H 0.1415 1.3690 0.7421 0.033 Uiso 1 1 calc R . .
C8 C 0.2669(5) 1.3537(3) 0.6885(3) 0.0233(15) Uani 1 1 d . . .
C9 C 0.3611(5) 1.3757(3) 0.6664(2) 0.0256(15) Uani 1 1 d . . .
H9 H 0.3926 1.4087 0.6837 0.031 Uiso 1 1 calc R . .
C10 C 0.4106(5) 1.3494(3) 0.6181(3) 0.0236(15) Uani 1 1 d . . .
C11 C 0.3630(6) 1.3001(3) 0.5940(3) 0.0291(16) Uani 1 1 d . . .
C12 C 0.2648(5) 1.2781(3) 0.6132(3) 0.0308(16) Uani 1 1 d . . .
C13 C 0.2200(6) 1.3059(3) 0.6601(3) 0.0301(17) Uani 1 1 d . . .
C14 C 0.5131(5) 1.3755(2) 0.5939(3) 0.0273(15) Uani 1 1 d . . .
H14 H 0.5178 1.3619 0.5540 0.033 Uiso 1 1 calc R . .
C29 C 0.2198(6) 1.4493(2) 0.7460(3) 0.0327(15) Uani 1 1 d . . .
H29A H 0.1909 1.4624 0.7824 0.039 Uiso 1 1 calc R . .
H29B H 0.2929 1.4626 0.7439 0.039 Uiso 1 1 calc R . .
C30 C 0.1566(7) 1.4778(3) 0.6971(4) 0.058(2) Uani 1 1 d . . .
H30A H 0.1834 1.4637 0.6611 0.088 Uiso 1 1 calc R . .
H30B H 0.1635 1.5205 0.6990 0.088 Uiso 1 1 calc R . .
H30C H 0.0833 1.4670 0.7007 0.088 Uiso 1 1 calc R . .
C31 C 0.5136(5) 1.4440(2) 0.5922(3) 0.0326(16) Uani 1 1 d . . .
H31A H 0.4455 1.4581 0.5784 0.039 Uiso 1 1 calc R A 1
H31B H 0.5231 1.4592 0.6308 0.039 Uiso 1 1 calc R A 1
C32 C 0.5980(10) 1.4680(6) 0.5553(6) 0.035(4) Uani 0.50 1 d P B 1
H32A H 0.5952 1.5109 0.5556 0.053 Uiso 0.50 1 calc PR B 1
H32B H 0.5881 1.4538 0.5168 0.053 Uiso 0.50 1 calc PR B 1
H32C H 0.6656 1.4550 0.5693 0.053 Uiso 0.50 1 calc PR B 1
C32B C 0.4271(12) 1.4717(6) 0.5562(6) 0.042(4) Uani 0.50 1 d P B 2
H32D H 0.4330 1.5145 0.5576 0.063 Uiso 0.50 1 calc PR B 2
H32E H 0.3592 1.4599 0.5709 0.063 Uiso 0.50 1 calc PR B 2
H32F H 0.4340 1.4584 0.5173 0.063 Uiso 0.50 1 calc PR B 2
C37 C 0.2031(5) 1.2175(3) 0.8949(3) 0.0333(17) Uani 1 1 d . . .
H37A H 0.1518 1.2300 0.9234 0.040 Uiso 1 1 calc R . .
H37B H 0.1656 1.1961 0.8649 0.040 Uiso 1 1 calc R . .
C39 C 0.3470(6) 1.1469(3) 0.8784(3) 0.0411(18) Uani 1 1 d . . .
H39A H 0.3792 1.1762 0.8531 0.049 Uiso 1 1 calc R . .
H39B H 0.3020 1.1212 0.8553 0.049 Uiso 1 1 calc R . .
C40 C 0.4314(6) 1.1103(3) 0.9053(4) 0.049(2) Uani 1 1 d . . .
H40A H 0.4821 1.1368 0.9236 0.058 Uiso 1 1 calc R . .
H40B H 0.4686 1.0884 0.8756 0.058 Uiso 1 1 calc R . .
C41 C 0.3894(7) 1.0663(3) 0.9494(4) 0.058(2) Uani 1 1 d . . .
H41A H 0.3518 1.0343 0.9302 0.070 Uiso 1 1 calc R . .
H41B H 0.4481 1.0490 0.9704 0.070 Uiso 1 1 calc R . .
C42 C 0.3152(7) 1.0979(3) 0.9908(3) 0.052(2) Uani 1 1 d . . .
H42A H 0.2806 1.0682 1.0147 0.063 Uiso 1 1 calc R . .
H42B H 0.3563 1.1238 1.0156 0.063 Uiso 1 1 calc R . .
C43 C 0.2318(6) 1.1345(3) 0.9606(3) 0.0406(19) Uani 1 1 d . . .
H43A H 0.1854 1.1082 0.9391 0.049 Uiso 1 1 calc R . .
H43B H 0.1893 1.1556 0.9887 0.049 Uiso 1 1 calc R . .
C44 C 0.2096(6) 1.2258(3) 0.5855(3) 0.0359(17) Uani 1 1 d . . .
H44A H 0.1542 1.2404 0.5604 0.043 Uiso 1 1 calc R . .
H44B H 0.2600 1.2036 0.5624 0.043 Uiso 1 1 calc R . .
C46 C 0.0868(6) 1.1441(3) 0.6042(3) 0.0405(18) Uani 1 1 d . . .
H46A H 0.1225 1.1176 0.5775 0.049 Uiso 1 1 calc R . .
H46B H 0.0330 1.1661 0.5832 0.049 Uiso 1 1 calc R . .
C47 C 0.0353(6) 1.1079(3) 0.6510(4) 0.054(2) Uani 1 1 d . . .
H47A H -0.0131 1.0792 0.6340 0.065 Uiso 1 1 calc R . .
H47B H -0.0057 1.1343 0.6755 0.065 Uiso 1 1 calc R . .
C48 C 0.1165(7) 1.0746(3) 0.6872(4) 0.059(2) Uani 1 1 d . . .
H48A H 0.0815 1.0559 0.7196 0.071 Uiso 1 1 calc R . .
H48B H 0.1495 1.0435 0.6645 0.071 Uiso 1 1 calc R . .
C49 C 0.2002(7) 1.1175(3) 0.7086(4) 0.056(2) Uani 1 1 d . . .
H49A H 0.2559 1.0951 0.7275 0.067 Uiso 1 1 calc R . .
H49B H 0.1689 1.1443 0.7365 0.067 Uiso 1 1 calc R . .
C50 C 0.2473(6) 1.1537(3) 0.6602(3) 0.0430(19) Uani 1 1 d . . .
H50A H 0.2978 1.1822 0.6756 0.052 Uiso 1 1 calc R . .
H50B H 0.2847 1.1273 0.6342 0.052 Uiso 1 1 calc R . .
C65 C 0.5000 1.2532(4) 0.7500 0.056(3) Uani 1 2 d S . .
H65A H 0.5690 1.2675 0.7395 0.084 Uiso 0.50 1 calc PR . .
H65B H 0.4823 1.2675 0.7876 0.084 Uiso 0.50 1 calc PR . .
H65C H 0.4487 1.2675 0.7229 0.084 Uiso 0.50 1 calc PR . .
C66 C 0.5000 1.1889(5) 0.7500 0.041(3) Uani 1 2 d S . .
C68 C 0.3686(8) 0.9054(4) 0.5836(3) 0.063(3) Uani 1 1 d . . .
H68 H 0.3068 0.8933 0.6062 0.076 Uiso 1 1 calc R . .
O11 O 0.4067(4) 1.2706(2) 0.54713(19) 0.0346(12) Uani 1 1 d . . .
H11 H 0.4710 1.2760 0.5466 0.052 Uiso 1 1 calc R . .
O13 O 0.1236(3) 1.28562(19) 0.68083(19) 0.0325(11) Uani 1 1 d . . .
H13 H 0.1134 1.2513 0.6698 0.049 Uiso 1 1 calc R . .
O4 O 0.1340(4) 1.2691(2) 0.79372(19) 0.0338(12) Uani 1 1 d . . .
H4 H 0.1294 1.2787 0.7599 0.051 Uiso 1 1 calc R . .
O6 O 0.3824(4) 1.27232(19) 0.94528(18) 0.0322(11) Uani 1 1 d . . .
H6 H 0.3550 1.2394 0.9500 0.048 Uiso 1 1 calc R . .
N38 N 0.2817(4) 1.1781(2) 0.9213(2) 0.0293(13) Uani 1 1 d . . .
N45 N 0.1631(4) 1.1859(2) 0.6288(2) 0.0340(14) Uani 1 1 d . . .
N67 N 0.5000 1.1385(4) 0.7500 0.069(3) Uani 1 2 d S . .

loop_
_atom_site_aniso_label
_atom_site_aniso_U_11
_atom_site_aniso_U_22
_atom_site_aniso_U_33
_atom_site_aniso_U_23
_atom_site_aniso_U_13
_atom_site_aniso_U_12
C1 0.025(3) 0.025(3) 0.025(3) -0.005(3) 0.004(3) 0.001(3)
Cl1 0.0474(15) 0.203(3) 0.105(2) -0.014(3) 0.0022(16) -0.0154(19)
C2 0.029(4) 0.017(3) 0.028(3) -0.003(3) 0.008(3) -0.002(3)
Cl2 0.147(3) 0.203(4) 0.0488(14) -0.037(2) 0.0141(18) -0.094(3)
C3 0.025(3) 0.022(3) 0.025(3) -0.003(3) 0.004(3) 0.006(3)
Cl3 0.221(4) 0.0747(19) 0.127(3) 0.006(2) 0.018(3) -0.074(3)
C4 0.032(4) 0.019(3) 0.029(3) -0.006(3) 0.004(3) -0.001(3)
C5 0.026(3) 0.013(3) 0.030(3) 0.001(3) 0.001(3) -0.001(3)
C6 0.030(4) 0.024(3) 0.027(4) 0.000(3) 0.002(3) 0.005(3)
C7 0.030(4) 0.025(3) 0.026(3) 0.000(3) 0.011(3) -0.002(3)
C8 0.029(4) 0.020(3) 0.021(3) 0.005(3) -0.009(3) 0.004(3)
C9 0.035(4) 0.020(3) 0.022(3) -0.001(3) -0.005(3) -0.004(3)
C10 0.027(3) 0.020(3) 0.024(3) 0.004(3) -0.006(3) 0.000(3)
C11 0.042(4) 0.027(3) 0.018(3) 0.003(3) 0.002(3) 0.002(3)
C12 0.044(4) 0.028(3) 0.020(3) 0.000(3) -0.007(3) 0.001(3)
C13 0.031(4) 0.035(4) 0.024(3) 0.002(3) -0.007(3) 0.001(3)
C14 0.032(4) 0.026(3) 0.024(3) 0.000(3) -0.001(3) 0.003(3)
C29 0.041(4) 0.021(3) 0.036(4) -0.004(3) 0.000(4) 0.007(3)
C30 0.090(7) 0.024(4) 0.061(5) 0.005(4) -0.020(6) 0.010(4)
C31 0.035(4) 0.023(3) 0.040(4) -0.002(3) -0.004(4) 0.003(3)
C32 0.019(7) 0.033(8) 0.054(9) 0.014(7) -0.018(7) -0.004(6)
C32B 0.069(11) 0.023(7) 0.033(8) 0.024(7) 0.006(8) 0.014(7)
C37 0.033(4) 0.035(4) 0.032(4) 0.003(3) -0.001(4) -0.004(3)
C39 0.054(5) 0.039(4) 0.030(4) 0.002(3) 0.007(4) 0.007(4)
C40 0.045(5) 0.040(4) 0.061(5) 0.004(4) 0.011(5) 0.007(4)
C41 0.065(5) 0.043(4) 0.067(5) 0.013(4) 0.000(5) 0.015(5)
C42 0.082(6) 0.033(4) 0.042(4) 0.019(4) -0.004(5) -0.001(4)
C43 0.055(5) 0.033(4) 0.034(4) 0.010(3) 0.012(4) -0.004(4)
C44 0.038(4) 0.039(4) 0.031(4) -0.010(4) -0.009(4) -0.008(4)
C46 0.040(4) 0.027(3) 0.055(5) -0.011(4) -0.008(4) 0.002(3)
C47 0.046(5) 0.044(4) 0.073(6) 0.003(4) 0.007(5) -0.002(4)
C48 0.065(6) 0.034(4) 0.078(6) 0.002(4) 0.004(6) -0.002(4)
C49 0.073(6) 0.036(4) 0.058(5) 0.015(4) -0.014(5) 0.005(4)
C50 0.040(4) 0.039(4) 0.050(5) -0.007(4) -0.014(4) 0.002(4)
C65 0.079(9) 0.038(6) 0.052(7) 0.000 0.001(8) 0.000
C66 0.031(6) 0.058(7) 0.034(6) 0.000 0.014(6) 0.000
C68 0.085(7) 0.071(6) 0.033(4) 0.003(4) 0.003(5) -0.024(5)
O11 0.035(3) 0.039(3) 0.030(2) -0.010(2) 0.004(2) -0.004(2)
O13 0.031(3) 0.033(3) 0.034(3) -0.001(2) -0.001(2) -0.008(2)
O4 0.042(3) 0.033(2) 0.026(2) -0.001(2) -0.008(2) -0.007(2)
O6 0.035(3) 0.034(3) 0.027(2) 0.004(2) -0.006(2) -0.008(2)
N38 0.037(3) 0.023(3) 0.027(3) 0.002(2) 0.003(3) -0.006(3)
N45 0.036(3) 0.036(3) 0.031(3) -0.004(3) -0.003(3) -0.004(3)
N67 0.098(9) 0.043(6) 0.065(7) 0.000 0.020(7) 0.000

loop_
_atom_type_symbol
_atom_type_description
_atom_type_scat_dispersion_real
_atom_type_scat_dispersion_imag
_atom_type_scat_source
C C 0.0033 0.0016 'International Tables Vol C Tables 4.2.6.8 and 6.1.1.4'
H H 0.0000 0.0000 'International Tables Vol C Tables 4.2.6.8 and 6.1.1.4'
O O 0.0106 0.0060 'International Tables Vol C Tables 4.2.6.8 and 6.1.1.4'
N N 0.0061 0.0033 'International Tables Vol C Tables 4.2.6.8 and 6.1.1.4'
Cl Cl 0.1484 0.1585 'International Tables Vol C Tables 4.2.6.8 and 6.1.1.4'

loop_
_geom_angle_atom_site_label_1
_geom_angle_atom_site_label_2
_geom_angle_atom_site_label_3
_geom_angle
_geom_angle_site_symmetry_1
_geom_angle_site_symmetry_3
C2 C1 C6 116.9(6) . .
C2 C1 C14 124.0(6) . 3_656
C6 C1 C14 119.1(6) . 3_656
C3 C2 C1 124.5(6) . .
C2 C3 C4 117.1(6) . .
C2 C3 C7 122.2(6) . .
C4 C3 C7 120.7(6) . .
O4 C4 C3 123.5(6) . .
O4 C4 C5 115.4(6) . .
C3 C4 C5 121.1(6) . .
C6 C5 C4 118.4(6) . .
C6 C5 C37 121.3(6) . .
C4 C5 C37 120.3(6) . .
O6 C6 C5 118.8(6) . .
O6 C6 C1 119.1(6) . .
C5 C6 C1 122.0(6) . .
C3 C7 C8 110.6(4) . .
C3 C7 C29 112.9(5) . .
C8 C7 C29 114.0(5) . .
C9 C8 C13 117.4(6) . .
C9 C8 C7 121.7(6) . .
C13 C8 C7 120.9(6) . .
C8 C9 C10 121.8(6) . .
C11 C10 C9 117.7(6) . .
C11 C10 C14 121.6(6) . .
C9 C10 C14 120.7(6) . .
C10 C11 O11 121.9(6) . .
C10 C11 C12 122.4(6) . .
O11 C11 C12 115.7(6) . .
C13 C12 C11 117.1(6) . .
C13 C12 C44 120.0(6) . .
C11 C12 C44 122.9(6) . .
C12 C13 O13 119.4(6) . .
C12 C13 C8 123.4(6) . .
O13 C13 C8 117.3(6) . .
C1 C14 C10 110.7(5) 3_656 .
C1 C14 C31 112.5(5) 3_656 .
C10 C14 C31 113.3(5) . .
C30 C29 C7 111.7(6) . .
C32 C31 C32B 92.7(8) . .
C32 C31 C14 112.5(7) . .
C32B C31 C14 114.8(7) . .
N38 C37 C5 110.0(5) . .
N38 C39 C40 112.1(6) . .
C39 C40 C41 113.2(6) . .
C42 C41 C40 110.2(6) . .
C43 C42 C41 112.7(6) . .
N38 C43 C42 110.5(6) . .
N45 C44 C12 111.2(5) . .
N45 C46 C47 110.1(6) . .
C46 C47 C48 112.0(7) . .
C49 C48 C47 110.2(6) . .
C48 C49 C50 111.6(7) . .
N45 C50 C49 110.4(6) . .
N67 C66 C65 180.000(7) . .
Cl3 C68 Cl2 112.8(5) . .
Cl3 C68 Cl1 110.2(6) . .
Cl2 C68 Cl1 110.9(6) . .
C37 N38 C39 112.2(5) . .
C37 N38 C43 111.7(5) . .
C39 N38 C43 110.4(5) . .
C46 N45 C44 112.5(5) . .
C46 N45 C50 110.9(5) . .
C44 N45 C50 110.5(6) . .

loop_
_geom_bond_atom_site_label_1
_geom_bond_atom_site_label_2
_geom_bond_distance
_geom_bond_site_symmetry_2
C1 C2 1.390(9) .
C1 C6 1.406(9) .
C1 C14 1.517(9) 3_656
Cl1 C68 1.741(10) .
C2 C3 1.387(9) .
Cl2 C68 1.730(8) .
C3 C4 1.405(9) .
C3 C7 1.519(9) .
Cl3 C68 1.728(9) .
C4 O4 1.364(8) .
C4 C5 1.425(9) .
C5 C6 1.391(9) .
C5 C37 1.502(9) .
C6 O6 1.363(7) .
C7 C8 1.543(9) .
C7 C29 1.550(8) .
C8 C9 1.386(9) .
C8 C13 1.390(9) .
C9 C10 1.416(9) .
C10 C11 1.375(9) .
C10 C14 1.528(9) .
C11 O11 1.392(8) .
C11 C12 1.406(9) .
C12 C13 1.379(9) .
C12 C44 1.506(9) .
C13 O13 1.386(8) .
C14 C1 1.517(9) 3_656
C14 C31 1.533(8) .
C29 C30 1.531(10) .
C31 C32 1.471(15) .
C31 C32B 1.511(15) .
C37 N38 1.463(8) .
C39 N38 1.473(8) .
C39 C40 1.482(10) .
C40 C41 1.520(11) .
C41 C42 1.519(11) .
C42 C43 1.508(10) .
C43 N38 1.480(8) .
C44 N45 1.469(8) .
C46 N45 1.460(8) .
C46 C47 1.508(10) .
C47 C48 1.523(11) .
C48 C49 1.510(11) .
C49 C50 1.511(11) .
C50 N45 1.479(8) .
C65 C66 1.437(14) .
C66 N67 1.128(12) .

loop_
_geom_hbond_atom_site_label_D
_geom_hbond_atom_site_label_H
_geom_hbond_atom_site_label_A
_geom_hbond_distance_DH
_geom_hbond_distance_HA
_geom_hbond_distance_DA
_geom_hbond_angle_DHA
_geom_hbond_site_symmetry_A
O11 H11 O6 0.82 1.86 2.668(7) 167.0 3_656
O13 H13 N45 0.82 1.86 2.587(7) 147.8 .
O4 H4 O13 0.82 1.85 2.663(6) 169.4 .
O6 H6 N38 0.82 1.78 2.523(7) 149.0 .

loop_
_geom_torsion_atom_site_label_1
_geom_torsion_atom_site_label_2
_geom_torsion_atom_site_label_3
_geom_torsion_atom_site_label_4
_geom_torsion
_geom_torsion_site_symmetry_1
_geom_torsion_site_symmetry_4
C6 C1 C2 C3 1.6(9) . .
C14 C1 C2 C3 179.1(6) 3_656 .
C1 C2 C3 C4 -2.9(9) . .
C1 C2 C3 C7 177.2(6) . .
C2 C3 C4 O4 -179.1(5) . .
C7 C3 C4 O4 0.8(9) . .
C2 C3 C4 C5 3.9(9) . .
C7 C3 C4 C5 -176.3(5) . .
O4 C4 C5 C6 179.1(5) . .
C3 C4 C5 C6 -3.7(9) . .
O4 C4 C5 C37 -1.9(8) . .
C3 C4 C5 C37 175.3(6) . .
C4 C5 C6 O6 -178.6(5) . .
C37 C5 C6 O6 2.4(9) . .
C4 C5 C6 C1 2.4(9) . .
C37 C5 C6 C1 -176.6(6) . .
C2 C1 C6 O6 179.6(5) . .
C14 C1 C6 O6 2.0(9) 3_656 .
C2 C1 C6 C5 -1.3(9) . .
C14 C1 C6 C5 -178.9(6) 3_656 .
C2 C3 C7 C8 92.6(7) . .
C4 C3 C7 C8 -87.3(7) . .
C2 C3 C7 C29 -36.5(8) . .
C4 C3 C7 C29 143.7(6) . .
C3 C7 C8 C9 -86.2(7) . .
C29 C7 C8 C9 42.3(8) . .
C3 C7 C8 C13 92.6(7) . .
C29 C7 C8 C13 -138.9(6) . .
C13 C8 C9 C10 -2.5(9) . .
C7 C8 C9 C10 176.3(5) . .
C8 C9 C10 C11 -1.0(9) . .
C8 C9 C10 C14 178.6(5) . .
C9 C10 C11 O11 -178.9(6) . .
C14 C10 C11 O11 1.5(9) . .
C9 C10 C11 C12 4.3(9) . .
C14 C10 C11 C12 -175.3(6) . .
C10 C11 C12 C13 -3.8(9) . .
O11 C11 C12 C13 179.1(6) . .
C10 C11 C12 C44 177.3(6) . .
O11 C11 C12 C44 0.3(9) . .
C11 C12 C13 O13 -179.7(6) . .
C44 C12 C13 O13 -0.7(9) . .
C11 C12 C13 C8 0.0(9) . .
C44 C12 C13 C8 178.9(6) . .
C9 C8 C13 C12 3.0(9) . .
C7 C8 C13 C12 -175.8(6) . .
C9 C8 C13 O13 -177.3(5) . .
C7 C8 C13 O13 3.9(9) . .
C11 C10 C14 C1 -94.0(7) . 3_656
C9 C10 C14 C1 86.4(6) . 3_656
C11 C10 C14 C31 138.4(6) . .
C9 C10 C14 C31 -41.1(8) . .
C3 C7 C29 C30 -170.3(6) . .
C8 C7 C29 C30 62.4(8) . .
C1 C14 C31 C32 68.9(9) 3_656 .
C10 C14 C31 C32 -164.5(7) . .
C1 C14 C31 C32B 173.3(8) 3_656 .
C10 C14 C31 C32B -60.2(9) . .
C6 C5 C37 N38 -36.4(8) . .
C4 C5 C37 N38 144.7(6) . .
N38 C39 C40 C41 54.3(9) . .
C39 C40 C41 C42 -49.0(10) . .
C40 C41 C42 C43 49.9(10) . .
C41 C42 C43 N38 -55.7(8) . .
C13 C12 C44 N45 -40.3(9) . .
C11 C12 C44 N45 138.5(6) . .
N45 C46 C47 C48 -56.6(8) . .
C46 C47 C48 C49 52.4(9) . .
C47 C48 C49 C50 -52.0(10) . .
C48 C49 C50 N45 56.2(9) . .
C5 C37 N38 C39 -72.2(7) . .
C5 C37 N38 C43 163.3(5) . .
C40 C39 N38 C37 176.0(6) . .
C40 C39 N38 C43 -58.7(8) . .
C42 C43 N38 C37 -175.4(6) . .
C42 C43 N38 C39 58.9(7) . .
C47 C46 N45 C44 -175.4(6) . .
C47 C46 N45 C50 60.3(7) . .
C12 C44 N45 C46 165.1(6) . .
C12 C44 N45 C50 -70.4(7) . .
C49 C50 N45 C46 -60.3(8) . .
C49 C50 N45 C44 174.2(6) . .
